data_4036004
loop_
_publ_author_name
'Perretti, Marcelle D.'
'P\'erez-M\'arquez, Lidia A'
'Garc\'ia-Rodr\'iguez, Ra\'ul'
'Carrillo, Romen'

_publ_section_title
;
 Building Covalent Molecular Capsules by Thiol-Michael Addition Click
 Reaction.
;
_journal_issue 2
_journal_name_full 'The Journal of organic chemistry'
_journal_page_first 840
_journal_page_last 850
_journal_paper_doi 10.1021/acs.joc.8b02677
_journal_volume 84
_journal_year 2019
_chemical_formula_moiety 'C48 H54 O9 S3'
_chemical_formula_sum 'C48 H54 O9 S3'
_chemical_formula_weight 871.09
_space_group_crystal_system triclinic
_space_group_IT_number 2
_space_group_name_Hall '-P 1'
_space_group_name_H-M_alt 'P -1'
_atom_sites_solution_hydrogens geom
_atom_sites_solution_primary direct
_audit_creation_date 2018-06-03
_audit_creation_method
;
Olex2 1.2
(compiled 2018.05.29 svn.r3508 for OlexSys, GUI svn.r5506)
;
_cell_angle_alpha 85.427(9)
_cell_angle_beta 86.549(9)
_cell_angle_gamma 62.251(9)
_cell_formula_units_Z 2
_cell_length_a 11.9497(11)
_cell_length_b 12.5259(11)
_cell_length_c 18.539(2)
_cell_measurement_reflns_used 1165
_cell_measurement_temperature 293(2)
_cell_measurement_theta_max 51.4920
_cell_measurement_theta_min 3.9330
_cell_volume 2447.1(5)
_computing_cell_refinement 'CrysAlisPro 1.171.38.46 (Rigaku OD, 2015)'
_computing_data_collection 'CrysAlisPro 1.171.38.46 (Rigaku OD, 2015)'
_computing_data_reduction 'CrysAlisPro 1.171.38.46 (Rigaku OD, 2015)'
_computing_molecular_graphics 'Olex2 (Dolomanov et al., 2009)'
_computing_publication_material 'Olex2 (Dolomanov et al., 2009)'
_computing_structure_refinement 'XL (Sheldrick, 2008)'
_computing_structure_solution 'SIR2004 (Burla et al.,  2007)'
_diffrn_ambient_temperature 293(2)
_diffrn_detector_area_resol_mean 10.5953
_diffrn_detector_type Atlas
_diffrn_measured_fraction_theta_full 0.999
_diffrn_measured_fraction_theta_max 0.999
_diffrn_measurement_details
;
List of Runs (angles in degrees, time in seconds):

  # Type    Start    End  Width  t~exp~   \w     \q     \k     \f   Frames
#--------------------------------------------------------------------------
  1  \w   -114.00 -31.00   1.00   15.00    --  -41.86 -38.00  30.00   83
  2  \w   -116.00 -19.00   1.00   15.00    --  -41.86 -38.00 120.00   97
  3  \w    -27.00  -2.00   1.00   15.00    --  -41.86 125.00 120.00   25
  4  \w    -87.00 -55.00   1.00   15.00    --  -41.86 125.00 120.00   32
  5  \w      1.00  72.00   1.00   15.00    --   41.86 -99.00   0.00   71
  6  \w      1.00  47.00   1.00   15.00    --   41.86 -99.00 -90.00   46
  7  \w     79.00 178.00   1.00   75.00    --  106.58  30.00 -90.00   99
  8  \w     41.00 107.00   1.00   75.00    --  106.58 -94.00 150.00   66
  9  \w     61.00  98.00   1.00   75.00    --  106.58 -45.00-150.00   37
 10  \w     30.00  81.00   1.00   75.00    --  106.58 -30.00  90.00   51
 11  \w     49.00 109.00   1.00   75.00    --  106.58 -94.00-150.00   60
 12  \w     25.00  91.00   1.00   75.00    --  106.58 -94.00  30.00   66
 13  \w    108.00 178.00   1.00   75.00    --  106.58  30.00-180.00   70
 14  \w     54.00  86.00   1.00   75.00    --  106.58 -45.00  30.00   32
 15  \w     36.00  81.00   1.00   75.00    --  106.58 -30.00 -90.00   45
 16  \w     75.00 118.00   1.00   75.00    --  106.58-125.00 120.00   43
 17  \w     33.00  60.00   1.00   75.00    --  106.58-125.00 120.00   27
 18  \w     63.00 106.00   1.00   75.00    --  106.58 -94.00 -60.00   43
 19  \w     61.00  88.00   1.00   75.00    --  106.58 -45.00-180.00   27
 20  \w     34.00  83.00   1.00   75.00    --  106.58 -45.00 -90.00   49
 21  \w     53.00  90.00   1.00   75.00    --  106.58 -30.00 120.00   37
 22  \w     99.00 151.00   1.00   75.00    --  106.58 125.00-180.00   52
;
_diffrn_measurement_device 'four-circle diffractometer'
_diffrn_measurement_device_type 'SuperNova, Dual, Cu at zero, Atlas'
_diffrn_measurement_method '\w scans'
_diffrn_radiation_type CuK\a
_diffrn_radiation_wavelength 1.54184
_diffrn_reflns_av_R_equivalents 0.0835
_diffrn_reflns_av_unetI/netI 0.1297
_diffrn_reflns_Laue_measured_fraction_full 0.999
_diffrn_reflns_Laue_measured_fraction_max 0.999
_diffrn_reflns_limit_h_max 14
_diffrn_reflns_limit_h_min -10
_diffrn_reflns_limit_k_max 14
_diffrn_reflns_limit_k_min -11
_diffrn_reflns_limit_l_max 22
_diffrn_reflns_limit_l_min -22
_diffrn_reflns_number 16131
_diffrn_reflns_point_group_measured_fraction_full 0.999
_diffrn_reflns_point_group_measured_fraction_max 0.999
_diffrn_reflns_theta_full 66.598
_diffrn_reflns_theta_max 66.598
_diffrn_reflns_theta_min 3.995
_exptl_absorpt_coefficient_mu 1.798
_exptl_absorpt_correction_T_max 1.000
_exptl_absorpt_correction_T_min 0.767
_exptl_absorpt_correction_type gaussian
_exptl_absorpt_process_details
;
CrysAlisPro 1.171.38.46 (Rigaku Oxford Diffraction, 2015)
Numerical absorption correction based on gaussian integration over
			a multifaceted crystal model
Empirical absorption correction using spherical harmonics,
 implemented in SCALE3 ABSPACK scaling algorithm.
;
_exptl_crystal_colour colourless
_exptl_crystal_colour_primary colourless
_exptl_crystal_density_diffrn 1.182
_exptl_crystal_description irregular
_exptl_crystal_F_000 924
_exptl_crystal_recrystallization_method DCM/hexane
_exptl_crystal_size_max 0.175
_exptl_crystal_size_mid 0.107
_exptl_crystal_size_min 0.059
_refine_diff_density_max 0.212
_refine_diff_density_min -0.218
_refine_diff_density_rms 0.045
_refine_ls_extinction_method none
_refine_ls_goodness_of_fit_ref 0.963
_refine_ls_hydrogen_treatment constr
_refine_ls_matrix_type full
_refine_ls_number_parameters 547
_refine_ls_number_reflns 8620
_refine_ls_number_restraints 0
_refine_ls_restrained_S_all 0.963
_refine_ls_R_factor_all 0.1417
_refine_ls_R_factor_gt 0.0657
_refine_ls_shift/su_max 0.000
_refine_ls_shift/su_mean 0.000
_refine_ls_structure_factor_coef Fsqd
_refine_ls_weighting_details 'w=1/[\s^2^(Fo^2^)+(0.0006P)^2^] where P=(Fo^2^+2Fc^2^)/3'
_refine_ls_weighting_scheme calc
_refine_ls_wR_factor_gt 0.1107
_refine_ls_wR_factor_ref 0.1428
_reflns_Friedel_coverage 0.000
_reflns_number_gt 3547
_reflns_number_total 8620
_reflns_threshold_expression 'I > 2\s(I)'
_cod_data_source_file jo8b02677_si_003.cif
_cod_data_source_block compound_12
_cod_original_cell_volume 2447.2(5)
_cod_database_code 4036004
_shelx_shelxl_version_number 2017/1
_shelx_space_group_comment
;
The symmetry employed for this shelxl refinement is uniquely defined
by the following loop, which should always be used as a source of
symmetry information in preference to the above space-group names.
They are only intended as comments.
;
_olex2_refinement_description
;
1. Fixed Uiso
 At 1.2 times of:
  All C(H) groups, All C(H,H) groups
 At 1.5 times of:
  All C(H,H,H) groups
2.a Secondary CH2 refined with riding coordinates:
 C2(H2A,H2B), C3(H3A,H3B), C5(H5A,H5B), C6(H6A,H6B), C8(H8A,H8B), C9(H9A,H9B),
 C19(H19A,H19B), C26(H26A,H26B), C28(H28A,H28B), C30(H30A,H30B), C31(H31A,H31B),
  C33(H33A,H33B), C40(H40A,H40B), C47(H47A,H47B), C48(H48A,H48B)
2.b Aromatic/amide H refined with riding coordinates:
 C14(H14), C17(H17), C35(H35), C38(H38), C42(H42), C45(H45)
2.c Idealised Me refined as rotating group:
 C10(H10A,H10B,H10C), C11(H11A,H11B,H11C), C12(H12A,H12B,H12C), C27(H27A,H27B,
 H27C), C29(H29A,H29B,H29C), C32(H32A,H32B,H32C)
;
_olex2_submission_special_instructions 'No special instructions were received'
_oxdiff_exptl_absorpt_empirical_details
;
Empirical correction (ABSPACK) includes:
- Absorption correction using spherical harmonics
- Frame scaling
;
_ccdc_publ_extra_info
;The structure contains solvent molecules that could be CH2Cl2 or hexane. The molecules were poorly resolved and in the standard refinement, it was not possible to resolve any chemically

reasonable molecules from the electron density. Therefore, the solvent mask integrated with olex2 has been 

applied to these regions to handle diffuse solvent region. The electron count is very close to that required for 3

CH2Cl2 molecules. See _smtbx_masks_special_details. We have not included these molecules in the formula.
;

loop_
_space_group_symop_operation_xyz
'x, y, z'
'-x, -y, -z'

loop_
_atom_site_label
_atom_site_type_symbol
_atom_site_fract_x
_atom_site_fract_y
_atom_site_fract_z
_atom_site_U_iso_or_equiv
_atom_site_adp_type
_atom_site_occupancy
_atom_site_site_symmetry_order
_atom_site_calc_flag
_atom_site_refinement_flags_posn
C1 C 1.0467(5) -0.2187(4) 0.7222(3) 0.0737(16) Uani 1 1 d .
C2 C 0.9535(5) -0.1065(4) 0.6826(3) 0.0705(14) Uani 1 1 d .
H2A H 0.911552 -0.042798 0.716017 0.085 Uiso 1 1 calc R
H2B H 0.889717 -0.121664 0.662189 0.085 Uiso 1 1 calc R
C3 C 1.0213(6) -0.0663(5) 0.6218(3) 0.0884(19) Uani 1 1 d .
H3A H 1.057721 -0.128080 0.586841 0.106 Uiso 1 1 calc R
H3B H 1.089903 -0.058574 0.642125 0.106 Uiso 1 1 calc R
C4 C 0.7679(5) 0.6029(5) 0.8249(4) 0.0766(16) Uani 1 1 d .
C5 C 0.8473(6) 0.6328(6) 0.7707(3) 0.0900(19) Uani 1 1 d .
H5A H 0.933231 0.593446 0.787754 0.108 Uiso 1 1 calc R
H5B H 0.818199 0.719227 0.770033 0.108 Uiso 1 1 calc R
C6 C 0.8517(6) 0.6005(5) 0.6947(3) 0.0866(18) Uani 1 1 d .
H6A H 0.855508 0.521475 0.694786 0.104 Uiso 1 1 calc R
H6B H 0.927945 0.595921 0.670442 0.104 Uiso 1 1 calc R
C7 C 0.2023(6) 0.2776(5) 0.8074(4) 0.092(2) Uani 1 1 d .
C8 C 0.2961(5) 0.2877(5) 0.7553(4) 0.095(2) Uani 1 1 d .
H8A H 0.348398 0.209404 0.735855 0.114 Uiso 1 1 calc R
H8B H 0.350816 0.308720 0.780985 0.114 Uiso 1 1 calc R
C9 C 0.2387(5) 0.3808(6) 0.6925(4) 0.093(2) Uani 1 1 d .
H9A H 0.188868 0.459781 0.711594 0.111 Uiso 1 1 calc R
H9B H 0.181968 0.361471 0.667481 0.111 Uiso 1 1 calc R
C10 C 1.1707(6) 0.0246(6) 0.7678(4) 0.122(3) Uani 1 1 d .
H10A H 1.226000 0.006937 0.725795 0.183 Uiso 1 1 calc GR
H10B H 1.215740 0.023232 0.809300 0.183 Uiso 1 1 calc GR
H10C H 1.099694 0.103167 0.760501 0.183 Uiso 1 1 calc GR
C11 C 0.3566(5) 0.6425(5) 0.8367(3) 0.0859(18) Uani 1 1 d .
H11A H 0.312951 0.711697 0.804143 0.129 Uiso 1 1 calc GR
H11B H 0.328383 0.663834 0.885552 0.129 Uiso 1 1 calc GR
H11C H 0.339095 0.578530 0.825165 0.129 Uiso 1 1 calc GR
C12 C 0.4990(6) -0.1119(6) 0.8026(5) 0.158(4) Uani 1 1 d .
H12A H 0.567831 -0.102120 0.779146 0.237 Uiso 1 1 calc GR
H12B H 0.459060 -0.135499 0.768129 0.237 Uiso 1 1 calc GR
H12C H 0.530650 -0.173032 0.841320 0.237 Uiso 1 1 calc GR
C13 C 0.9871(5) -0.1245(4) 0.8359(3) 0.0647(14) Uani 1 1 d .
C14 C 0.8938(5) -0.1133(4) 0.8848(3) 0.0657(14) Uani 1 1 d .
H14 H 0.863264 -0.169626 0.887440 0.079 Uiso 1 1 calc R
C15 C 0.8422(5) -0.0172(4) 0.9320(3) 0.0649(14) Uani 1 1 d .
C16 C 0.8922(5) 0.0637(4) 0.9283(3) 0.0708(15) Uani 1 1 d .
C17 C 0.9888(5) 0.0499(4) 0.8776(3) 0.0723(16) Uani 1 1 d .
H17 H 1.021633 0.104438 0.875257 0.087 Uiso 1 1 calc R
C18 C 1.0365(5) -0.0427(4) 0.8310(3) 0.0680(14) Uani 1 1 d .
C19 C 0.8989(5) 0.1790(4) 0.6460(3) 0.0699(15) Uani 1 1 d .
H19A H 0.891203 0.143037 0.693131 0.084 Uiso 1 1 calc R
H19B H 0.974087 0.190166 0.645546 0.084 Uiso 1 1 calc R
C20 C 0.7834(5) 0.3011(4) 0.6340(3) 0.0621(13) Uani 1 1 d .
C21 C 0.6664(5) 0.3151(4) 0.6597(3) 0.0569(12) Uani 1 1 d .
C22 C 0.5607(5) 0.4297(4) 0.6538(3) 0.0604(12) Uani 1 1 d .
C23 C 0.5718(5) 0.5306(4) 0.6235(3) 0.0645(14) Uani 1 1 d .
C24 C 0.6910(5) 0.5141(4) 0.5979(3) 0.0666(14) Uani 1 1 d .
C25 C 0.7981(5) 0.4010(4) 0.6012(3) 0.0651(14) Uani 1 1 d .
C26 C 0.9271(5) 0.3818(5) 0.5682(3) 0.0794(17) Uani 1 1 d .
H26A H 0.936515 0.453666 0.573299 0.095 Uiso 1 1 calc R
H26B H 0.994049 0.314967 0.594723 0.095 Uiso 1 1 calc R
C27 C 0.9409(6) 0.3557(6) 0.4897(3) 0.103(2) Uani 1 1 d .
H27A H 0.885180 0.427112 0.461948 0.154 Uiso 1 1 calc GR
H27B H 0.919783 0.291944 0.483526 0.154 Uiso 1 1 calc GR
H27C H 1.026728 0.331419 0.473408 0.154 Uiso 1 1 calc GR
C28 C 0.4570(5) 0.6544(5) 0.6179(3) 0.0807(17) Uani 1 1 d .
H28A H 0.401157 0.663390 0.659732 0.097 Uiso 1 1 calc R
H28B H 0.483894 0.716459 0.617620 0.097 Uiso 1 1 calc R
C29 C 0.3864(6) 0.6703(6) 0.5498(4) 0.111(2) Uani 1 1 d .
H29A H 0.444474 0.649792 0.509021 0.166 Uiso 1 1 calc GR
H29B H 0.322684 0.752832 0.543279 0.166 Uiso 1 1 calc GR
H29C H 0.347096 0.618353 0.553836 0.166 Uiso 1 1 calc GR
C30 C 0.7074(6) 0.6235(5) 0.5703(3) 0.0827(17) Uani 1 1 d .
H30A H 0.636527 0.676795 0.540455 0.099 Uiso 1 1 calc R
H30B H 0.783920 0.597282 0.540363 0.099 Uiso 1 1 calc R
C31 C 0.6536(5) 0.2081(4) 0.6952(3) 0.0600(12) Uani 1 1 d .
H31A H 0.714826 0.135358 0.672744 0.072 Uiso 1 1 calc R
H31B H 0.569949 0.218309 0.686198 0.072 Uiso 1 1 calc R
C32 C 0.6733(5) 0.1913(5) 0.7763(3) 0.0806(17) Uani 1 1 d .
H32A H 0.759548 0.170345 0.785551 0.121 Uiso 1 1 calc GR
H32B H 0.654911 0.127901 0.796185 0.121 Uiso 1 1 calc GR
H32C H 0.617951 0.265209 0.798577 0.121 Uiso 1 1 calc GR
C33 C 0.8435(5) 0.1702(4) 0.9763(3) 0.0765(16) Uani 1 1 d .
H33A H 0.809581 0.150022 1.021102 0.092 Uiso 1 1 calc R
H33B H 0.914050 0.183129 0.988199 0.092 Uiso 1 1 calc R
C34 C 0.7419(5) 0.2871(4) 0.9420(3) 0.0677(14) Uani 1 1 d .
C35 C 0.7808(5) 0.3538(4) 0.8936(3) 0.0682(14) Uani 1 1 d .
H35 H 0.866887 0.328179 0.885868 0.082 Uiso 1 1 calc R
C36 C 0.6956(5) 0.4573(4) 0.8563(3) 0.0645(14) Uani 1 1 d .
C37 C 0.5669(5) 0.4999(4) 0.8675(3) 0.0601(13) Uani 1 1 d .
C38 C 0.5282(5) 0.4334(4) 0.9172(3) 0.0662(14) Uani 1 1 d .
H38 H 0.442054 0.460889 0.926216 0.079 Uiso 1 1 calc R
C39 C 0.6133(5) 0.3272(4) 0.9539(3) 0.0646(13) Uani 1 1 d .
C40 C 0.5576(6) 0.2607(5) 1.0042(3) 0.0761(16) Uani 1 1 d .
H40A H 0.618728 0.211057 1.040463 0.091 Uiso 1 1 calc R
H40B H 0.482749 0.318986 1.028985 0.091 Uiso 1 1 calc R
C41 C 0.5231(5) 0.1818(4) 0.9628(3) 0.0670(14) Uani 1 1 d .
C42 C 0.4053(5) 0.2323(5) 0.9352(3) 0.0787(17) Uani 1 1 d .
H42 H 0.348016 0.311050 0.945674 0.094 Uiso 1 1 calc R
C43 C 0.3684(5) 0.1699(5) 0.8922(4) 0.0780(17) Uani 1 1 d .
C44 C 0.4549(5) 0.0518(5) 0.8755(4) 0.0795(17) Uani 1 1 d .
C45 C 0.5695(5) -0.0009(4) 0.9056(3) 0.0724(16) Uani 1 1 d .
H45 H 0.625355 -0.080525 0.896068 0.087 Uiso 1 1 calc R
C46 C 0.6073(5) 0.0603(5) 0.9508(3) 0.0685(14) Uani 1 1 d .
C47 C 0.7371(5) -0.0093(4) 0.9829(3) 0.0743(16) Uani 1 1 d .
H47A H 0.739352 0.029200 1.025735 0.089 Uiso 1 1 calc R
H47B H 0.751151 -0.090474 0.997805 0.089 Uiso 1 1 calc R
C48 C 0.4350(5) 0.4435(4) 0.6849(3) 0.0697(14) Uani 1 1 d .
H48A H 0.379533 0.528296 0.691962 0.084 Uiso 1 1 calc R
H48B H 0.448373 0.400276 0.731971 0.084 Uiso 1 1 calc R
O1 O 0.4900(4) 0.6030(3) 0.8298(2) 0.0795(11) Uani 1 1 d .
O2 O 1.1198(4) -0.3071(3) 0.6924(3) 0.1068(16) Uani 1 1 d .
O3 O 1.0444(3) -0.2274(3) 0.7951(2) 0.0728(10) Uani 1 1 d .
O4 O 1.1277(4) -0.0624(3) 0.7792(2) 0.0838(12) Uani 1 1 d .
O5 O 0.7348(5) 0.6444(4) 0.8829(3) 0.1011(14) Uani 1 1 d .
O6 O 0.7440(4) 0.5141(3) 0.8038(2) 0.0739(10) Uani 1 1 d .
O7 O 0.0906(4) 0.3216(4) 0.7939(3) 0.129(2) Uani 1 1 d .
O8 O 0.2410(4) 0.2201(3) 0.8717(3) 0.0913(14) Uani 1 1 d .
O9 O 0.4098(4) -0.0012(4) 0.8307(3) 0.1074(16) Uani 1 1 d .
S1 S 0.91572(19) 0.07695(13) 0.57566(9) 0.0954(6) Uani 1 1 d .
S2 S 0.71719(18) 0.70807(13) 0.64563(11) 0.0977(6) Uani 1 1 d .
S3 S 0.35647(16) 0.38746(15) 0.62782(10) 0.0880(5) Uani 1 1 d .

loop_
_atom_site_aniso_label
_atom_site_aniso_U_11
_atom_site_aniso_U_22
_atom_site_aniso_U_33
_atom_site_aniso_U_23
_atom_site_aniso_U_13
_atom_site_aniso_U_12
C1 0.074(4) 0.039(3) 0.096(5) -0.005(3) 0.002(3) -0.016(3)
C2 0.078(4) 0.049(3) 0.073(4) -0.008(3) -0.004(3) -0.019(3)
C3 0.107(5) 0.048(3) 0.083(4) -0.009(3) 0.017(4) -0.015(3)
C4 0.073(4) 0.055(3) 0.096(5) -0.012(3) -0.014(3) -0.022(3)
C5 0.096(5) 0.083(4) 0.105(5) -0.012(4) 0.002(4) -0.052(4)
C6 0.089(4) 0.074(4) 0.105(5) -0.008(4) -0.003(4) -0.044(3)
C7 0.062(4) 0.058(3) 0.151(7) -0.007(4) 0.004(4) -0.023(3)
C8 0.070(4) 0.083(4) 0.127(6) 0.032(4) -0.015(4) -0.037(3)
C9 0.067(4) 0.079(4) 0.129(6) 0.019(4) -0.019(4) -0.033(3)
C10 0.095(5) 0.123(6) 0.165(8) -0.051(6) 0.023(5) -0.061(5)
C11 0.070(4) 0.058(3) 0.110(5) -0.008(3) -0.025(4) -0.009(3)
C12 0.095(6) 0.085(5) 0.268(13) -0.077(7) -0.046(7) -0.007(4)
C13 0.064(3) 0.043(3) 0.073(4) -0.003(2) -0.012(3) -0.012(2)
C14 0.069(3) 0.043(2) 0.075(4) 0.004(2) -0.017(3) -0.017(2)
C15 0.065(3) 0.048(3) 0.060(3) 0.004(2) -0.012(3) -0.008(2)
C16 0.069(3) 0.048(3) 0.080(4) 0.003(3) -0.030(3) -0.011(3)
C17 0.066(3) 0.046(3) 0.097(4) -0.002(3) -0.027(3) -0.016(2)
C18 0.056(3) 0.052(3) 0.084(4) 0.001(3) -0.016(3) -0.015(2)
C19 0.071(3) 0.044(3) 0.081(4) -0.003(2) 0.005(3) -0.015(2)
C20 0.065(3) 0.038(2) 0.070(3) -0.005(2) 0.000(3) -0.013(2)
C21 0.065(3) 0.047(2) 0.058(3) -0.002(2) -0.005(2) -0.025(2)
C22 0.061(3) 0.049(3) 0.065(3) -0.002(2) 0.001(3) -0.020(2)
C23 0.066(3) 0.045(3) 0.071(3) 0.007(2) -0.002(3) -0.018(2)
C24 0.084(4) 0.045(3) 0.070(4) 0.002(2) -0.002(3) -0.031(3)
C25 0.071(3) 0.052(3) 0.070(3) -0.002(2) 0.008(3) -0.029(3)
C26 0.074(4) 0.059(3) 0.105(5) -0.003(3) 0.011(3) -0.033(3)
C27 0.128(6) 0.106(5) 0.085(5) -0.021(4) 0.028(5) -0.065(5)
C28 0.079(4) 0.049(3) 0.097(5) 0.010(3) -0.001(3) -0.017(3)
C29 0.090(5) 0.074(4) 0.134(7) 0.009(4) -0.032(5) -0.008(4)
C30 0.102(5) 0.054(3) 0.089(4) 0.005(3) -0.009(4) -0.035(3)
C31 0.065(3) 0.045(2) 0.067(3) 0.005(2) -0.009(3) -0.023(2)
C32 0.091(4) 0.067(3) 0.074(4) 0.013(3) -0.004(3) -0.030(3)
C33 0.083(4) 0.055(3) 0.078(4) -0.009(3) -0.028(3) -0.017(3)
C34 0.076(4) 0.046(3) 0.067(3) -0.010(2) -0.019(3) -0.013(3)
C35 0.068(3) 0.054(3) 0.074(4) -0.010(3) -0.012(3) -0.019(3)
C36 0.075(4) 0.046(3) 0.071(4) -0.008(2) -0.006(3) -0.026(3)
C37 0.055(3) 0.044(2) 0.072(3) -0.009(2) -0.012(3) -0.013(2)
C38 0.058(3) 0.051(3) 0.080(4) -0.016(3) -0.002(3) -0.016(2)
C39 0.081(4) 0.051(3) 0.054(3) -0.011(2) -0.004(3) -0.023(3)
C40 0.090(4) 0.059(3) 0.063(3) -0.010(3) 0.008(3) -0.022(3)
C41 0.067(3) 0.055(3) 0.066(3) 0.004(3) 0.008(3) -0.020(3)
C42 0.079(4) 0.052(3) 0.096(5) -0.006(3) 0.028(4) -0.026(3)
C43 0.053(3) 0.058(3) 0.112(5) 0.011(3) 0.007(3) -0.020(3)
C44 0.070(4) 0.055(3) 0.111(5) -0.010(3) 0.009(4) -0.027(3)
C45 0.062(3) 0.046(3) 0.094(4) 0.009(3) 0.007(3) -0.015(2)
C46 0.073(4) 0.055(3) 0.074(4) 0.004(3) 0.009(3) -0.029(3)
C47 0.087(4) 0.046(3) 0.071(4) 0.011(2) -0.010(3) -0.016(3)
C48 0.068(3) 0.057(3) 0.082(4) -0.005(3) 0.003(3) -0.028(3)
O1 0.078(3) 0.0483(19) 0.092(3) 0.0018(19) -0.012(2) -0.0122(18)
O2 0.120(4) 0.056(2) 0.105(4) -0.016(2) 0.014(3) -0.008(2)
O3 0.079(2) 0.0391(17) 0.082(3) 0.0010(17) -0.007(2) -0.0128(16)
O4 0.068(2) 0.065(2) 0.116(3) -0.013(2) 0.000(2) -0.027(2)
O5 0.133(4) 0.082(3) 0.099(3) -0.029(3) 0.008(3) -0.057(3)
O6 0.080(3) 0.059(2) 0.082(3) -0.0106(19) -0.005(2) -0.0305(19)
O7 0.062(3) 0.103(4) 0.214(7) 0.024(4) -0.014(3) -0.035(3)
O8 0.065(3) 0.060(2) 0.139(4) 0.003(3) 0.008(3) -0.023(2)
O9 0.074(3) 0.069(3) 0.167(5) -0.021(3) -0.012(3) -0.020(2)
S1 0.1298(14) 0.0505(7) 0.0720(10) -0.0040(7) 0.0107(10) -0.0148(8)
S2 0.1113(13) 0.0530(8) 0.1249(15) -0.0056(9) -0.0174(11) -0.0331(8)
S3 0.0833(10) 0.0826(10) 0.0956(12) 0.0061(9) -0.0255(9) -0.0354(8)

loop_
_atom_type_symbol
_atom_type_description
_atom_type_scat_dispersion_real
_atom_type_scat_dispersion_imag
_atom_type_scat_source
C C 0.0181 0.0091 'International Tables Vol C Tables 4.2.6.8 and 6.1.1.4'
H H 0.0000 0.0000 'International Tables Vol C Tables 4.2.6.8 and 6.1.1.4'
O O 0.0492 0.0322 'International Tables Vol C Tables 4.2.6.8 and 6.1.1.4'
S S 0.3331 0.5567 'International Tables Vol C Tables 4.2.6.8 and 6.1.1.4'

loop_
_exptl_crystal_face_index_h
_exptl_crystal_face_index_k
_exptl_crystal_face_index_l
_exptl_crystal_face_perp_dist
7 6 -1 0.0709
4 0 -10 0.0344
1 -3 -11 0.0335
2 7 -4 0.0602
6 0 5 0.0598
3 -4 5 0.0529
-7 -6 -1 0.0702
-6 1 -5 0.0372
-7 0 2 0.0429
4 -4 -3 0.0470
0 0 -12 0.0207
0 2 12 0.0256
1 -1 11 0.0383

loop_
_geom_angle_atom_site_label_1
_geom_angle_atom_site_label_2
_geom_angle_atom_site_label_3
_geom_angle
O2 C1 C2 123.1(6)
O2 C1 O3 116.6(5)
O3 C1 C2 120.0(5)
C1 C2 C3 110.0(5)
C2 C3 S1 112.6(4)
O5 C4 C5 125.3(6)
O5 C4 O6 122.4(6)
O6 C4 C5 112.1(5)
C4 C5 C6 118.5(5)
C5 C6 S2 112.1(5)
O7 C7 C8 122.2(8)
O7 C7 O8 118.9(7)
O8 C7 C8 118.9(5)
C7 C8 C9 114.4(5)
C8 C9 S3 113.3(4)
C14 C13 C18 121.2(5)
C14 C13 O3 119.2(5)
C18 C13 O3 119.2(5)
C13 C14 C15 121.0(5)
C14 C15 C47 117.6(5)
C16 C15 C14 118.2(5)
C16 C15 C47 124.1(5)
C15 C16 C17 119.7(5)
C15 C16 C33 122.5(6)
C17 C16 C33 117.8(5)
C18 C17 C16 121.5(5)
C17 C18 C13 118.4(5)
O4 C18 C13 115.5(5)
O4 C18 C17 126.1(5)
C20 C19 S1 111.1(4)
C21 C20 C19 118.9(4)
C21 C20 C25 121.1(4)
C25 C20 C19 119.8(5)
C20 C21 C22 119.4(4)
C20 C21 C31 120.1(4)
C22 C21 C31 120.5(5)
C21 C22 C48 118.3(4)
C23 C22 C21 121.2(5)
C23 C22 C48 120.3(4)
C22 C23 C28 120.8(5)
C24 C23 C22 118.2(4)
C24 C23 C28 121.0(4)
C23 C24 C30 119.2(5)
C25 C24 C23 122.4(4)
C25 C24 C30 118.3(5)
C20 C25 C26 120.2(5)
C24 C25 C20 117.6(5)
C24 C25 C26 122.1(4)
C27 C26 C25 112.3(5)
C29 C28 C23 110.8(5)
C24 C30 S2 112.0(4)
C21 C31 C32 113.8(4)
C34 C33 C16 113.9(5)
C35 C34 C33 117.6(5)
C35 C34 C39 118.5(5)
C39 C34 C33 123.8(5)
C36 C35 C34 122.0(5)
C35 C36 C37 120.8(5)
C35 C36 O6 118.0(5)
C37 C36 O6 121.1(5)
C36 C37 C38 116.9(5)
O1 C37 C36 117.1(5)
O1 C37 C38 125.9(5)
C37 C38 C39 122.8(5)
C34 C39 C38 118.9(5)
C34 C39 C40 123.9(5)
C38 C39 C40 117.1(5)
C41 C40 C39 111.2(5)
C42 C41 C40 117.7(5)
C42 C41 C46 119.2(6)
C46 C41 C40 123.1(5)
C41 C42 C43 121.8(5)
C42 C43 C44 119.3(6)
C42 C43 O8 120.0(5)
C44 C43 O8 120.4(6)
C45 C44 C43 119.1(6)
C45 C44 O9 126.1(5)
O9 C44 C43 114.7(6)
C44 C45 C46 122.1(5)
C41 C46 C47 124.6(5)
C45 C46 C41 118.2(5)
C45 C46 C47 117.3(5)
C15 C47 C46 113.8(4)
C22 C48 S3 113.6(4)
C37 O1 C11 117.4(4)
C1 O3 C13 121.7(4)
C18 O4 C10 117.1(5)
C4 O6 C36 118.0(5)
C7 O8 C43 122.2(5)
C44 O9 C12 116.9(5)
C3 S1 C19 99.0(3)
C6 S2 C30 104.3(3)
C9 S3 C48 99.8(3)

loop_
_geom_bond_atom_site_label_1
_geom_bond_atom_site_label_2
_geom_bond_distance
C1 C2 1.494(7)
C1 O2 1.196(6)
C1 O3 1.348(7)
C2 C3 1.536(7)
C3 S1 1.822(5)
C4 C5 1.486(8)
C4 O5 1.195(7)
C4 O6 1.360(6)
C5 C6 1.488(8)
C6 S2 1.786(6)
C7 C8 1.480(8)
C7 O7 1.218(7)
C7 O8 1.332(8)
C8 C9 1.522(7)
C9 S3 1.821(6)
C10 O4 1.402(7)
C11 O1 1.433(6)
C12 O9 1.415(7)
C13 C14 1.355(7)
C13 C18 1.397(7)
C13 O3 1.404(6)
C14 C15 1.417(7)
C15 C16 1.391(8)
C15 C47 1.494(7)
C16 C17 1.398(8)
C16 C33 1.521(7)
C17 C18 1.379(8)
C18 O4 1.354(7)
C19 C20 1.520(6)
C19 S1 1.837(5)
C20 C21 1.385(7)
C20 C25 1.428(7)
C21 C22 1.404(7)
C21 C31 1.514(6)
C22 C23 1.402(7)
C22 C48 1.514(7)
C23 C24 1.399(7)
C23 C28 1.519(7)
C24 C25 1.398(7)
C24 C30 1.518(7)
C25 C26 1.540(7)
C26 C27 1.499(8)
C28 C29 1.508(8)
C30 S2 1.859(6)
C31 C32 1.520(7)
C33 C34 1.520(7)
C34 C35 1.383(7)
C34 C39 1.386(7)
C35 C36 1.381(7)
C36 C37 1.381(7)
C36 O6 1.413(6)
C37 C38 1.394(7)
C37 O1 1.352(6)
C38 C39 1.395(7)
C39 C40 1.524(7)
C40 C41 1.508(8)
C41 C42 1.360(8)
C41 C46 1.406(7)
C42 C43 1.380(9)
C43 C44 1.401(8)
C43 O8 1.413(7)
C44 C45 1.347(8)
C44 O9 1.377(8)
C45 C46 1.402(8)
C46 C47 1.513(7)
C48 S3 1.828(5)

loop_
_geom_torsion_atom_site_label_1
_geom_torsion_atom_site_label_2
_geom_torsion_atom_site_label_3
_geom_torsion_atom_site_label_4
_geom_torsion
C1 C2 C3 S1 -175.4(4)
C2 C1 O3 C13 -20.8(8)
C2 C3 S1 C19 74.0(5)
C4 C5 C6 S2 80.5(6)
C5 C4 O6 C36 165.5(5)
C5 C6 S2 C30 -157.7(4)
C7 C8 C9 S3 -178.1(5)
C8 C7 O8 C43 0.9(9)
C8 C9 S3 C48 -65.7(5)
C13 C14 C15 C16 -1.8(8)
C13 C14 C15 C47 178.3(5)
C13 C18 O4 C10 173.8(5)
C14 C13 C18 C17 0.4(8)
C14 C13 C18 O4 -178.9(5)
C14 C13 O3 C1 123.2(6)
C14 C15 C16 C17 1.5(7)
C14 C15 C16 C33 179.8(5)
C14 C15 C47 C46 -87.1(6)
C15 C16 C17 C18 -0.2(8)
C15 C16 C33 C34 -93.5(7)
C16 C15 C47 C46 93.0(7)
C16 C17 C18 C13 -0.8(8)
C16 C17 C18 O4 178.5(5)
C16 C33 C34 C35 -80.9(7)
C16 C33 C34 C39 95.8(7)
C17 C16 C33 C34 84.9(6)
C17 C18 O4 C10 -5.5(9)
C18 C13 C14 C15 0.8(8)
C18 C13 O3 C1 -63.8(7)
C19 C20 C21 C22 175.1(5)
C19 C20 C21 C31 -3.6(8)
C19 C20 C25 C24 -173.7(5)
C19 C20 C25 C26 8.8(8)
C20 C19 S1 C3 -161.5(4)
C20 C21 C22 C23 -1.1(8)
C20 C21 C22 C48 -177.7(5)
C20 C21 C31 C32 89.1(6)
C20 C25 C26 C27 90.5(7)
C21 C20 C25 C24 1.8(8)
C21 C20 C25 C26 -175.7(5)
C21 C22 C23 C24 1.1(9)
C21 C22 C23 C28 -179.6(5)
C21 C22 C48 S3 -77.8(6)
C22 C21 C31 C32 -89.6(6)
C22 C23 C24 C25 0.3(9)
C22 C23 C24 C30 -175.2(5)
C22 C23 C28 C29 -85.4(7)
C22 C48 S3 C9 165.1(4)
C23 C22 C48 S3 105.6(5)
C23 C24 C25 C20 -1.7(9)
C23 C24 C25 C26 175.7(5)
C23 C24 C30 S2 77.8(6)
C24 C23 C28 C29 93.9(7)
C24 C25 C26 C27 -86.9(7)
C24 C30 S2 C6 59.8(5)
C25 C20 C21 C22 -0.4(8)
C25 C20 C21 C31 -179.1(5)
C25 C24 C30 S2 -97.9(6)
C28 C23 C24 C25 -179.0(6)
C28 C23 C24 C30 5.5(9)
C30 C24 C25 C20 173.9(5)
C30 C24 C25 C26 -8.7(9)
C31 C21 C22 C23 177.6(5)
C31 C21 C22 C48 1.0(8)
C33 C16 C17 C18 -178.6(5)
C33 C34 C35 C36 176.0(5)
C33 C34 C39 C38 -177.2(5)
C33 C34 C39 C40 1.5(8)
C34 C35 C36 C37 1.5(8)
C34 C35 C36 O6 -175.1(5)
C34 C39 C40 C41 -96.2(6)
C35 C34 C39 C38 -0.5(8)
C35 C34 C39 C40 178.2(5)
C35 C36 C37 C38 -0.5(8)
C35 C36 C37 O1 178.8(5)
C35 C36 O6 C4 -92.2(6)
C36 C37 C38 C39 -1.0(8)
C36 C37 O1 C11 175.1(5)
C37 C36 O6 C4 91.2(6)
C37 C38 C39 C34 1.5(8)
C37 C38 C39 C40 -177.3(5)
C38 C37 O1 C11 -5.7(8)
C38 C39 C40 C41 82.6(6)
C39 C34 C35 C36 -1.0(8)
C39 C40 C41 C42 -88.6(6)
C39 C40 C41 C46 90.6(6)
C40 C41 C42 C43 175.2(5)
C40 C41 C46 C45 -173.9(5)
C40 C41 C46 C47 5.5(8)
C41 C42 C43 C44 -0.8(9)
C41 C42 C43 O8 172.5(5)
C41 C46 C47 C15 -99.0(6)
C42 C41 C46 C45 5.3(8)
C42 C41 C46 C47 -175.4(5)
C42 C43 C44 C45 4.1(9)
C42 C43 C44 O9 -178.3(5)
C42 C43 O8 C7 98.9(8)
C43 C44 C45 C46 -2.7(9)
C43 C44 O9 C12 169.8(7)
C44 C43 O8 C7 -87.9(7)
C44 C45 C46 C41 -2.0(8)
C44 C45 C46 C47 178.6(5)
C45 C44 O9 C12 -12.9(11)
C45 C46 C47 C15 80.4(6)
C46 C41 C42 C43 -3.9(9)
C47 C15 C16 C17 -178.6(5)
C47 C15 C16 C33 -0.2(8)
C48 C22 C23 C24 177.6(5)
C48 C22 C23 C28 -3.0(9)
O1 C37 C38 C39 179.8(5)
O2 C1 C2 C3 -51.8(8)
O2 C1 O3 C13 164.2(5)
O3 C1 C2 C3 133.6(5)
O3 C13 C14 C15 173.7(5)
O3 C13 C18 C17 -172.4(5)
O3 C13 C18 O4 8.2(7)
O5 C4 C5 C6 -163.7(6)
O5 C4 O6 C36 -9.7(9)
O6 C4 C5 C6 21.2(8)
O6 C36 C37 C38 176.0(4)
O6 C36 C37 O1 -4.7(7)
O7 C7 C8 C9 13.8(10)
O7 C7 O8 C43 -178.1(6)
O8 C7 C8 C9 -165.1(6)
O8 C43 C44 C45 -169.2(5)
O8 C43 C44 O9 8.4(9)
O9 C44 C45 C46 -179.9(6)
S1 C19 C20 C21 84.1(6)
S1 C19 C20 C25 -100.4(5)

loop_
_smtbx_masks_void_nr
_smtbx_masks_void_average_x
_smtbx_masks_void_average_y
_smtbx_masks_void_average_z
_smtbx_masks_void_volume
_smtbx_masks_void_count_electrons
_smtbx_masks_void_content
1 0.000 0.500 0.000 160.7 44.2 'C H2 Cl2'
2 0.500 0.000 0.500 282.1 72.1 '2 C H2 Cl2'
